data_1566806
loop_
_publ_author_name
'Zhang, Fangqing'
'Ren, Bing-Tao'
'Zhou, Yuqiao'
'Liu, Yangbin'
'Feng, Xiaoming'

_publ_section_title
;
 Enantioselective Construction of cis-Hydroindole Scaffolds via Asymmetric
 Inverse-Electron-Demand Diels--Alder Reaction: Application to the Formal
 Total Synthesis of (+)-Minovincine
;
_journal_name_full 'Chemical Science'
_journal_paper_doi 10.1039/D2SC01458K
_journal_year 2022
_chemical_absolute_configuration ad
_chemical_formula_moiety 'C19 H19 N O6'
_chemical_formula_sum 'C19 H19 N O6'
_chemical_formula_weight 357.35
_space_group_crystal_system orthorhombic
_space_group_IT_number 19
_space_group_name_Hall 'P 2ac 2ab'
_space_group_name_H-M_alt 'P 21 21 21'
_atom_sites_solution_hydrogens geom
_atom_sites_solution_primary dual
_atom_sites_solution_secondary difmap
_audit_creation_method SHELXL-2018/3
_audit_update_record
;
2022-03-13 deposited with the CCDC.	2022-04-14 downloaded from the CCDC.
;
_cell_angle_alpha 90
_cell_angle_beta 90
_cell_angle_gamma 90
_cell_formula_units_Z 4
_cell_length_a 8.76190(10)
_cell_length_b 9.03950(10)
_cell_length_c 21.2088(3)
_cell_measurement_reflns_used 8629
_cell_measurement_temperature 179.99(10)
_cell_measurement_theta_max 76.5620
_cell_measurement_theta_min 6.3880
_cell_volume 1679.80(4)
_computing_cell_refinement 'CrysAlisPro 1.171.41.64a (Rigaku OD, 2020)'
_computing_data_collection 'CrysAlisPro 1.171.41.64a (Rigaku OD, 2020)'
_computing_data_reduction 'CrysAlisPro 1.171.41.64a (Rigaku OD, 2020)'
_computing_structure_refinement 'SHELXL-2018/3 (Sheldrick, 2018)'
_computing_structure_solution 'SHELXT 2018/2 (Sheldrick, 2018)'
_diffrn_ambient_temperature 179.99(10)
_diffrn_detector_area_resol_mean 10.0000
_diffrn_measured_fraction_theta_full 0.993
_diffrn_measured_fraction_theta_max 0.967
_diffrn_measurement_device_type 'XtaLAB Synergy R, DW system, HyPix'
_diffrn_radiation_type CuK\a
_diffrn_radiation_wavelength 1.54184
_diffrn_reflns_av_R_equivalents 0.0196
_diffrn_reflns_av_unetI/netI 0.0189
_diffrn_reflns_Laue_measured_fraction_full 0.993
_diffrn_reflns_Laue_measured_fraction_max 0.967
_diffrn_reflns_limit_h_max 10
_diffrn_reflns_limit_h_min -8
_diffrn_reflns_limit_k_max 11
_diffrn_reflns_limit_k_min -11
_diffrn_reflns_limit_l_max 24
_diffrn_reflns_limit_l_min -26
_diffrn_reflns_number 9198
_diffrn_reflns_point_group_measured_fraction_full 0.995
_diffrn_reflns_point_group_measured_fraction_max 0.953
_diffrn_reflns_theta_full 67.684
_diffrn_reflns_theta_max 76.665
_diffrn_reflns_theta_min 6.434
_diffrn_source 'Rotating-anode X-ray tube'
_exptl_absorpt_coefficient_mu 0.885
_exptl_absorpt_correction_T_max 1.00000
_exptl_absorpt_correction_T_min 0.85091
_exptl_absorpt_correction_type multi-scan
_exptl_absorpt_process_details
;
CrysAlisPro 1.171.41.64a (Rigaku Oxford Diffraction, 2020)
Empirical absorption correction using spherical harmonics,
 implemented in SCALE3 ABSPACK scaling algorithm.
;
_exptl_crystal_colour colourless
_exptl_crystal_density_diffrn 1.413
_exptl_crystal_description block
_exptl_crystal_F_000 752
_exptl_crystal_recrystallization_method 'Re-crystallisation from solvent: ether dicloromethane'
_refine_diff_density_max 0.172
_refine_diff_density_min -0.139
_refine_diff_density_rms 0.030
_refine_ls_abs_structure_details
;
 Flack x determined using 1358 quotients [(I+)-(I-)]/[(I+)+(I-)]
 (Parsons, Flack and Wagner, Acta Cryst. B69 (2013) 249-259).
;
_refine_ls_abs_structure_Flack 0.01(9)
_refine_ls_extinction_coef 0.0133(11)
_refine_ls_extinction_expression Fc^*^=kFc[1+0.001xFc^2^\l^3^/sin(2\q)]^-1/4^
_refine_ls_extinction_method 'SHELXL-2018/3 (Sheldrick 2018)'
_refine_ls_goodness_of_fit_ref 1.043
_refine_ls_hydrogen_treatment constr
_refine_ls_matrix_type full
_refine_ls_number_parameters 237
_refine_ls_number_reflns 3354
_refine_ls_number_restraints 0
_refine_ls_restrained_S_all 1.043
_refine_ls_R_factor_all 0.0266
_refine_ls_R_factor_gt 0.0262
_refine_ls_shift/su_max 0.000
_refine_ls_shift/su_mean 0.000
_refine_ls_structure_factor_coef Fsqd
_refine_ls_weighting_details 'w=1/[\s^2^(Fo^2^)+(0.0366P)^2^+0.3480P] where P=(Fo^2^+2Fc^2^)/3'
_refine_ls_weighting_scheme calc
_refine_ls_wR_factor_gt 0.0705
_refine_ls_wR_factor_ref 0.0707
_reflns_Friedel_coverage 0.707
_reflns_Friedel_fraction_full 0.998
_reflns_Friedel_fraction_max 0.933
_reflns_number_gt 3318
_reflns_number_total 3354
_reflns_threshold_expression 'I > 2\s(I)'
_cod_data_source_file d2sc01458k2.cif
_cod_data_source_block 2001105006
_cod_database_code 1566806
_shelx_shelxl_version_number 2018/3
_shelx_space_group_comment
;
The symmetry employed for this shelxl refinement is uniquely defined
by the following loop, which should always be used as a source of
symmetry information in preference to the above space-group names.
They are only intended as comments.
;

loop_
_space_group_symop_operation_xyz
'x, y, z'
'-x+1/2, -y, z+1/2'
'-x, y+1/2, -z+1/2'
'x+1/2, -y+1/2, -z'

loop_
_atom_site_label
_atom_site_type_symbol
_atom_site_fract_x
_atom_site_fract_y
_atom_site_fract_z
_atom_site_U_iso_or_equiv
_atom_site_adp_type
_atom_site_occupancy
_atom_site_site_symmetry_order
_atom_site_calc_flag
_atom_site_refinement_flags_posn
_atom_site_refinement_flags_adp
_atom_site_refinement_flags_occupancy
_atom_site_disorder_assembly
_atom_site_disorder_group
O18 O 0.80202(14) 0.82723(15) 0.70594(5) 0.0300(3) Uani 1 1 d . . . . .
O20 O 0.54666(14) 0.78419(15) 0.70328(5) 0.0315(3) Uani 1 1 d . . . . .
O13 O 0.27287(14) 0.69176(15) 0.76433(6) 0.0290(3) Uani 1 1 d . . . . .
O15 O 0.27592(16) 0.94082(15) 0.76725(6) 0.0336(3) Uani 1 1 d . . . . .
O16 O 0.20082(15) 0.73403(15) 0.90021(6) 0.0334(3) Uani 1 1 d . . . . .
O11 O 0.42067(15) 0.74094(16) 0.95121(6) 0.0343(3) Uani 1 1 d . . . . .
N9 N 0.68565(15) 0.74492(16) 0.79208(6) 0.0240(3) Uani 1 1 d . . . . .
C17 C 0.66734(19) 0.78424(18) 0.73150(7) 0.0232(3) Uani 1 1 d . . . . .
C21 C 0.88795(18) 0.7866(2) 0.59831(7) 0.0236(3) Uani 1 1 d . . . . .
C1 C 0.55939(18) 0.68477(18) 0.82942(7) 0.0228(3) Uani 1 1 d . . . . .
H1 H 0.517386 0.592984 0.809628 0.027 Uiso 1 1 calc R U . . .
C3 C 0.5109(2) 0.9427(2) 0.86117(8) 0.0267(4) Uani 1 1 d . . . . .
H3 H 0.502101 1.034555 0.839690 0.032 Uiso 1 1 calc R U . . .
C12 C 0.31916(18) 0.82242(19) 0.78601(7) 0.0241(3) Uani 1 1 d . . . . .
C4 C 0.5960(2) 0.9232(2) 0.91224(9) 0.0317(4) Uani 1 1 d . . . . .
H4 H 0.658789 0.998633 0.929559 0.038 Uiso 1 1 calc R U . . .
C10 C 0.3364(2) 0.75469(19) 0.89867(8) 0.0266(3) Uani 1 1 d . . . . .
C25 C 0.9749(2) 0.5490(2) 0.56184(9) 0.0326(4) Uani 1 1 d . . . . .
H25 H 0.976794 0.444349 0.566056 0.039 Uiso 1 1 calc R U . . .
C2 C 0.42929(18) 0.80287(18) 0.84075(7) 0.0224(3) Uani 1 1 d . . . . .
C22 C 0.9680(2) 0.8531(2) 0.54926(8) 0.0281(4) Uani 1 1 d . . . . .
H22 H 0.965201 0.957610 0.544584 0.034 Uiso 1 1 calc R U . . .
C26 C 0.8914(2) 0.6334(2) 0.60411(8) 0.0286(4) Uani 1 1 d . . . . .
H26 H 0.836302 0.586484 0.637113 0.034 Uiso 1 1 calc R U . . .
C19 C 0.7969(2) 0.8829(2) 0.64222(8) 0.0327(4) Uani 1 1 d . . . . .
H19A H 0.838268 0.984811 0.641281 0.039 Uiso 1 1 calc R U . . .
H19B H 0.689570 0.886717 0.627742 0.039 Uiso 1 1 calc R U . . .
C24 C 1.0557(2) 0.6159(2) 0.51356(9) 0.0338(4) Uani 1 1 d . . . . .
H24 H 1.113590 0.557624 0.484968 0.041 Uiso 1 1 calc R U . . .
C8 C 0.8337(2) 0.7418(2) 0.82421(8) 0.0353(4) Uani 1 1 d . . . . .
H8A H 0.864982 0.842418 0.837357 0.042 Uiso 1 1 calc R U . . .
H8B H 0.913663 0.699619 0.796539 0.042 Uiso 1 1 calc R U . . .
C7 C 0.8064(2) 0.6437(2) 0.88098(9) 0.0347(4) Uani 1 1 d . . . . .
H7A H 0.864055 0.680475 0.917921 0.042 Uiso 1 1 calc R U . . .
H7B H 0.838691 0.540884 0.872012 0.042 Uiso 1 1 calc R U . . .
C23 C 1.0517(2) 0.7685(2) 0.50714(9) 0.0357(4) Uani 1 1 d . . . . .
H23 H 1.106217 0.814998 0.473895 0.043 Uiso 1 1 calc R U . . .
C14 C 0.1780(2) 0.6968(3) 0.70883(9) 0.0392(4) Uani 1 1 d . . . . .
H14A H 0.239341 0.728325 0.672602 0.059 Uiso 1 1 calc R U . . .
H14B H 0.094493 0.767141 0.715486 0.059 Uiso 1 1 calc R U . . .
H14C H 0.135780 0.598222 0.700678 0.059 Uiso 1 1 calc R U . . .
C6 C 0.6340(2) 0.6503(2) 0.89357(8) 0.0284(4) Uani 1 1 d . . . . .
H6 H 0.597853 0.551764 0.908937 0.034 Uiso 1 1 calc R U . . .
C5 C 0.5839(2) 0.7711(2) 0.94013(8) 0.0327(4) Uani 1 1 d . . . . .
H5 H 0.643153 0.764313 0.980327 0.039 Uiso 1 1 calc R U . . .

loop_
_atom_site_aniso_label
_atom_site_aniso_U_11
_atom_site_aniso_U_22
_atom_site_aniso_U_33
_atom_site_aniso_U_23
_atom_site_aniso_U_13
_atom_site_aniso_U_12
O18 0.0251(6) 0.0445(7) 0.0204(5) 0.0045(5) 0.0032(5) 0.0022(5)
O20 0.0267(6) 0.0447(7) 0.0230(6) 0.0023(5) -0.0030(5) 0.0005(5)
O13 0.0266(6) 0.0331(6) 0.0273(6) -0.0025(5) -0.0048(5) -0.0031(5)
O15 0.0365(7) 0.0327(7) 0.0316(7) 0.0026(5) -0.0042(6) 0.0093(6)
O16 0.0313(7) 0.0346(7) 0.0342(7) -0.0021(5) 0.0105(5) -0.0019(5)
O11 0.0366(7) 0.0465(8) 0.0199(5) 0.0044(5) 0.0052(5) 0.0036(6)
N9 0.0216(6) 0.0319(7) 0.0187(6) -0.0002(5) 0.0000(5) 0.0016(6)
C17 0.0243(8) 0.0259(8) 0.0194(7) -0.0028(6) 0.0016(6) 0.0035(7)
C21 0.0205(7) 0.0316(9) 0.0186(7) 0.0027(6) -0.0020(6) -0.0017(6)
C1 0.0252(8) 0.0230(7) 0.0202(7) -0.0001(6) -0.0003(6) 0.0019(6)
C3 0.0285(8) 0.0246(8) 0.0269(8) -0.0030(7) 0.0022(7) 0.0020(7)
C12 0.0222(7) 0.0284(8) 0.0217(7) -0.0006(6) 0.0033(6) 0.0020(7)
C4 0.0328(9) 0.0358(10) 0.0264(9) -0.0097(7) -0.0006(7) -0.0015(8)
C10 0.0325(9) 0.0243(8) 0.0231(8) -0.0006(6) 0.0059(7) 0.0028(7)
C25 0.0372(10) 0.0291(9) 0.0315(9) 0.0006(7) -0.0058(8) -0.0008(8)
C2 0.0252(8) 0.0224(7) 0.0197(7) 0.0004(6) 0.0020(6) 0.0009(6)
C22 0.0314(9) 0.0299(9) 0.0230(8) 0.0028(7) -0.0004(7) -0.0054(7)
C26 0.0274(8) 0.0325(9) 0.0260(8) 0.0068(7) -0.0004(7) -0.0033(7)
C19 0.0341(9) 0.0399(10) 0.0239(8) 0.0081(7) 0.0060(7) 0.0087(8)
C24 0.0366(10) 0.0389(10) 0.0258(9) -0.0042(8) 0.0030(7) 0.0027(8)
C8 0.0244(8) 0.0553(11) 0.0262(8) 0.0066(8) -0.0041(7) 0.0007(8)
C7 0.0305(9) 0.0459(11) 0.0277(9) 0.0048(8) -0.0032(7) 0.0101(8)
C23 0.0405(10) 0.0411(10) 0.0254(8) 0.0023(8) 0.0098(7) -0.0041(9)
C14 0.0315(9) 0.0537(12) 0.0324(9) -0.0100(9) -0.0092(8) 0.0023(9)
C6 0.0317(9) 0.0315(9) 0.0219(8) 0.0059(6) -0.0006(7) 0.0039(7)
C5 0.0328(9) 0.0459(11) 0.0194(8) 0.0006(8) -0.0006(7) 0.0031(8)

loop_
_atom_type_symbol
_atom_type_description
_atom_type_scat_dispersion_real
_atom_type_scat_dispersion_imag
_atom_type_scat_source
C C 0.0181 0.0091 'International Tables Vol C Tables 4.2.6.8 and 6.1.1.4'
H H 0.0000 0.0000 'International Tables Vol C Tables 4.2.6.8 and 6.1.1.4'
N N 0.0311 0.0180 'International Tables Vol C Tables 4.2.6.8 and 6.1.1.4'
O O 0.0492 0.0322 'International Tables Vol C Tables 4.2.6.8 and 6.1.1.4'

loop_
_geom_angle_atom_site_label_1
_geom_angle_atom_site_label_2
_geom_angle_atom_site_label_3
_geom_angle
_geom_angle_site_symmetry_1
_geom_angle_site_symmetry_3
_geom_angle_publ_flag
C17 O18 C19 116.59(14) . . ?
C12 O13 C14 115.47(14) . . ?
C10 O11 C5 112.59(13) . . ?
C17 N9 C1 121.69(14) . . ?
C17 N9 C8 123.76(14) . . ?
C1 N9 C8 114.20(13) . . ?
O20 C17 N9 125.12(15) . . ?
O20 C17 O18 124.11(14) . . ?
N9 C17 O18 110.76(14) . . ?
C22 C21 C26 119.05(16) . . ?
C22 C21 C19 118.71(16) . . ?
C26 C21 C19 122.21(16) . . ?
N9 C1 C6 103.41(13) . . ?
N9 C1 C2 112.10(13) . . ?
C6 C1 C2 107.95(13) . . ?
N9 C1 H1 111.0 . . ?
C6 C1 H1 111.0 . . ?
C2 C1 H1 111.0 . . ?
C4 C3 C2 112.80(16) . . ?
C4 C3 H3 123.6 . . ?
C2 C3 H3 123.6 . . ?
O15 C12 O13 125.41(15) . . ?
O15 C12 C2 123.77(15) . . ?
O13 C12 C2 110.75(13) . . ?
C3 C4 C5 113.84(16) . . ?
C3 C4 H4 123.1 . . ?
C5 C4 H4 123.1 . . ?
O16 C10 O11 120.42(15) . . ?
O16 C10 C2 126.08(16) . . ?
O11 C10 C2 113.47(14) . . ?
C24 C25 C26 120.51(18) . . ?
C24 C25 H25 119.7 . . ?
C26 C25 H25 119.7 . . ?
C3 C2 C12 114.89(14) . . ?
C3 C2 C10 104.95(13) . . ?
C12 C2 C10 107.89(13) . . ?
C3 C2 C1 105.46(13) . . ?
C12 C2 C1 114.85(13) . . ?
C10 C2 C1 108.20(13) . . ?
C23 C22 C21 120.67(17) . . ?
C23 C22 H22 119.7 . . ?
C21 C22 H22 119.7 . . ?
C25 C26 C21 120.16(17) . . ?
C25 C26 H26 119.9 . . ?
C21 C26 H26 119.9 . . ?
O18 C19 C21 111.21(14) . . ?
O18 C19 H19A 109.4 . . ?
C21 C19 H19A 109.4 . . ?
O18 C19 H19B 109.4 . . ?
C21 C19 H19B 109.4 . . ?
H19A C19 H19B 108.0 . . ?
C25 C24 C23 119.64(18) . . ?
C25 C24 H24 120.2 . . ?
C23 C24 H24 120.2 . . ?
N9 C8 C7 103.92(15) . . ?
N9 C8 H8A 111.0 . . ?
C7 C8 H8A 111.0 . . ?
N9 C8 H8B 111.0 . . ?
C7 C8 H8B 111.0 . . ?
H8A C8 H8B 109.0 . . ?
C8 C7 C6 105.75(14) . . ?
C8 C7 H7A 110.6 . . ?
C6 C7 H7A 110.6 . . ?
C8 C7 H7B 110.6 . . ?
C6 C7 H7B 110.6 . . ?
H7A C7 H7B 108.7 . . ?
C24 C23 C22 119.96(18) . . ?
C24 C23 H23 120.0 . . ?
C22 C23 H23 120.0 . . ?
O13 C14 H14A 109.5 . . ?
O13 C14 H14B 109.5 . . ?
H14A C14 H14B 109.5 . . ?
O13 C14 H14C 109.5 . . ?
H14A C14 H14C 109.5 . . ?
H14B C14 H14C 109.5 . . ?
C7 C6 C5 114.87(16) . . ?
C7 C6 C1 105.75(14) . . ?
C5 C6 C1 107.62(14) . . ?
C7 C6 H6 109.5 . . ?
C5 C6 H6 109.5 . . ?
C1 C6 H6 109.5 . . ?
O11 C5 C4 107.50(15) . . ?
O11 C5 C6 104.35(15) . . ?
C4 C5 C6 112.20(14) . . ?
O11 C5 H5 110.9 . . ?
C4 C5 H5 110.9 . . ?
C6 C5 H5 110.9 . . ?

loop_
_geom_bond_atom_site_label_1
_geom_bond_atom_site_label_2
_geom_bond_distance
_geom_bond_site_symmetry_2
_geom_bond_publ_flag
O18 C17 1.356(2) . ?
O18 C19 1.443(2) . ?
O20 C17 1.215(2) . ?
O13 C12 1.331(2) . ?
O13 C14 1.442(2) . ?
O15 C12 1.203(2) . ?
O16 C10 1.203(2) . ?
O11 C10 1.343(2) . ?
O11 C5 1.475(2) . ?
N9 C17 1.343(2) . ?
N9 C1 1.465(2) . ?
N9 C8 1.466(2) . ?
C21 C22 1.391(2) . ?
C21 C26 1.391(3) . ?
C21 C19 1.504(2) . ?
C1 C6 1.541(2) . ?
C1 C2 1.580(2) . ?
C1 H1 1.0000 . ?
C3 C4 1.327(3) . ?
C3 C2 1.516(2) . ?
C3 H3 0.9500 . ?
C12 C2 1.520(2) . ?
C4 C5 1.500(3) . ?
C4 H4 0.9500 . ?
C10 C2 1.537(2) . ?
C25 C24 1.384(3) . ?
C25 C26 1.387(3) . ?
C25 H25 0.9500 . ?
C22 C23 1.386(3) . ?
C22 H22 0.9500 . ?
C26 H26 0.9500 . ?
C19 H19A 0.9900 . ?
C19 H19B 0.9900 . ?
C24 C23 1.386(3) . ?
C24 H24 0.9500 . ?
C8 C7 1.514(3) . ?
C8 H8A 0.9900 . ?
C8 H8B 0.9900 . ?
C7 C6 1.535(3) . ?
C7 H7A 0.9900 . ?
C7 H7B 0.9900 . ?
C23 H23 0.9500 . ?
C14 H14A 0.9800 . ?
C14 H14B 0.9800 . ?
C14 H14C 0.9800 . ?
C6 C5 1.536(3) . ?
C6 H6 1.0000 . ?
C5 H5 1.0000 . ?

loop_
_geom_torsion_atom_site_label_1
_geom_torsion_atom_site_label_2
_geom_torsion_atom_site_label_3
_geom_torsion_atom_site_label_4
_geom_torsion
_geom_torsion_site_symmetry_1
_geom_torsion_site_symmetry_2
_geom_torsion_site_symmetry_3
_geom_torsion_site_symmetry_4
_geom_torsion_publ_flag
C1 N9 C17 O20 5.3(3) . . . . ?
C8 N9 C17 O20 178.01(18) . . . . ?
C1 N9 C17 O18 -175.92(14) . . . . ?
C8 N9 C17 O18 -3.2(2) . . . . ?
C19 O18 C17 O20 3.3(2) . . . . ?
C19 O18 C17 N9 -175.57(14) . . . . ?
C17 N9 C1 C6 177.69(14) . . . . ?
C8 N9 C1 C6 4.3(2) . . . . ?
C17 N9 C1 C2 -66.28(19) . . . . ?
C8 N9 C1 C2 120.32(16) . . . . ?
C14 O13 C12 O15 8.1(2) . . . . ?
C14 O13 C12 C2 -174.93(14) . . . . ?
C2 C3 C4 C5 -3.7(2) . . . . ?
C5 O11 C10 O16 -179.74(17) . . . . ?
C5 O11 C10 C2 -1.8(2) . . . . ?
C4 C3 C2 C12 174.74(15) . . . . ?
C4 C3 C2 C10 56.42(18) . . . . ?
C4 C3 C2 C1 -57.74(18) . . . . ?
O15 C12 C2 C3 -13.6(2) . . . . ?
O13 C12 C2 C3 169.37(14) . . . . ?
O15 C12 C2 C10 103.07(19) . . . . ?
O13 C12 C2 C10 -73.98(16) . . . . ?
O15 C12 C2 C1 -136.19(17) . . . . ?
O13 C12 C2 C1 46.77(18) . . . . ?
O16 C10 C2 C3 123.93(18) . . . . ?
O11 C10 C2 C3 -53.89(18) . . . . ?
O16 C10 C2 C12 1.0(2) . . . . ?
O11 C10 C2 C12 -176.85(14) . . . . ?
O16 C10 C2 C1 -123.85(18) . . . . ?
O11 C10 C2 C1 58.33(18) . . . . ?
N9 C1 C2 C3 -46.77(17) . . . . ?
C6 C1 C2 C3 66.48(17) . . . . ?
N9 C1 C2 C12 80.77(17) . . . . ?
C6 C1 C2 C12 -165.98(14) . . . . ?
N9 C1 C2 C10 -158.65(13) . . . . ?
C6 C1 C2 C10 -45.40(18) . . . . ?
C26 C21 C22 C23 -0.8(3) . . . . ?
C19 C21 C22 C23 -179.11(17) . . . . ?
C24 C25 C26 C21 0.0(3) . . . . ?
C22 C21 C26 C25 0.7(3) . . . . ?
C19 C21 C26 C25 178.91(17) . . . . ?
C17 O18 C19 C21 -117.24(17) . . . . ?
C22 C21 C19 O18 -144.04(16) . . . . ?
C26 C21 C19 O18 37.7(2) . . . . ?
C26 C25 C24 C23 -0.6(3) . . . . ?
C17 N9 C8 C7 -161.02(16) . . . . ?
C1 N9 C8 C7 12.2(2) . . . . ?
N9 C8 C7 C6 -23.6(2) . . . . ?
C25 C24 C23 C22 0.5(3) . . . . ?
C21 C22 C23 C24 0.2(3) . . . . ?
C8 C7 C6 C5 -91.69(19) . . . . ?
C8 C7 C6 C1 26.8(2) . . . . ?
N9 C1 C6 C7 -18.93(18) . . . . ?
C2 C1 C6 C7 -137.87(15) . . . . ?
N9 C1 C6 C5 104.30(15) . . . . ?
C2 C1 C6 C5 -14.63(19) . . . . ?
C10 O11 C5 C4 56.29(18) . . . . ?
C10 O11 C5 C6 -63.03(18) . . . . ?
C3 C4 C5 O11 -54.1(2) . . . . ?
C3 C4 C5 C6 60.1(2) . . . . ?
C7 C6 C5 O11 -172.03(14) . . . . ?
C1 C6 C5 O11 70.50(17) . . . . ?
C7 C6 C5 C4 71.9(2) . . . . ?
C1 C6 C5 C4 -45.6(2) . . . . ?
